data_2311542
loop_
_publ_author_name
'Ledesma, Gabriela'
'Signorella, Sandra'
'Back, Davi'
'Schulz Lang, Ernesto'

_publ_section_title
;
 Crystal structure of
 <i>cis</i>-1-phenyl-8-(pyridin-2-ylmeth-yl)dibenzo[1,2-<i>c</i>:2,1-<i>h</i>]-2,14-dioxa-8-aza-1-borabi-cyclo-[4.4.0]deca-3,8-diene.
;
_journal_coeditor_code RZ5224
_journal_issue 'Pt 12'
_journal_name_full 'Acta crystallographica. Section E, Crystallographic communications'
_journal_page_first 1917
_journal_page_last 1920
_journal_paper_doi 10.1107/S2056989017016553
_journal_volume 73
_journal_year 2017
_chemical_formula_moiety 'C26 H23 B N2 O2'
_chemical_formula_sum 'C26 H23 B N2 O2'
_chemical_formula_weight 406.27
_chemical_name_systematic
<i>cis</i>-1-Phenyl-8-(pyridin-2-ylmethyl)dibenzo[1,2-<i>c</i>:2,1-<i>h</i>]-2,14-dioxa-8-aza-1-borabicyclo[4.4.0]deca-3,8-diene
_space_group_IT_number 2
_space_group_name_Hall '-P 1'
_space_group_name_H-M_alt 'P -1'
_symmetry_cell_setting triclinic
_symmetry_space_group_name_Hall '-P 1'
_symmetry_space_group_name_H-M 'P -1'
_atom_sites_solution_hydrogens geom
_atom_sites_solution_primary direct
_atom_sites_solution_secondary difmap
_audit_creation_method 'WinGX routine CIF_UPDATE'
_cell_angle_alpha 97.298(2)
_cell_angle_beta 98.464(2)
_cell_angle_gamma 98.234(2)
_cell_formula_units_Z 2
_cell_length_a 8.8803(7)
_cell_length_b 10.0871(8)
_cell_length_c 11.7586(10)
_cell_measurement_reflns_used 5951
_cell_measurement_temperature 100(2)
_cell_measurement_theta_max 28.18
_cell_measurement_theta_min 2.35
_cell_volume 1019.21(14)
_computing_cell_refinement
;
SAINT (Bruker, 2008)
;
_computing_data_collection
;
APEX2 (Bruker, 2008)
;
_computing_data_reduction
;
SAINT (Bruker, 2008)
;
_computing_molecular_graphics
;
DIAMOND (Brandenburg, 2012)
;
_computing_publication_material
;
SHELXTL (Sheldrick, 2008)
;
_computing_structure_refinement
;
SHELXL2016 (Sheldrick, 2015)
;
_computing_structure_solution
;
SHELXS97 (Sheldrick, 2008)
;
_diffrn_ambient_temperature 100(2)
_diffrn_measured_fraction_theta_full 0.999
_diffrn_measured_fraction_theta_max 0.999
_diffrn_measurement_device_type 'Bruker APEXII CCD'
_diffrn_measurement_method '\f and \w scans'
_diffrn_radiation_monochromator graphite
_diffrn_radiation_type MoK\a
_diffrn_radiation_wavelength 0.71073
_diffrn_reflns_av_R_equivalents 0.0876
_diffrn_reflns_limit_h_max 10
_diffrn_reflns_limit_h_min -10
_diffrn_reflns_limit_k_max 10
_diffrn_reflns_limit_k_min -12
_diffrn_reflns_limit_l_max 14
_diffrn_reflns_limit_l_min -14
_diffrn_reflns_number 8344
_diffrn_reflns_theta_full 25.242
_diffrn_reflns_theta_max 25.991
_diffrn_reflns_theta_min 2.351
_diffrn_standards_number 0
_exptl_absorpt_coefficient_mu 0.083
_exptl_absorpt_correction_T_max 0.8748
_exptl_absorpt_correction_T_min 0.7804
_exptl_absorpt_correction_type gaussian
_exptl_absorpt_process_details
;
(XPREP and SADABS; Bruker, 2008)
;
_exptl_crystal_colour colourless
_exptl_crystal_density_diffrn 1.324
_exptl_crystal_density_method 'not measured'
_exptl_crystal_description prism
_exptl_crystal_F_000 428
_exptl_crystal_size_max 0.22
_exptl_crystal_size_mid 0.16
_exptl_crystal_size_min 0.12
_refine_diff_density_max 0.254
_refine_diff_density_min -0.308
_refine_ls_extinction_method none
_refine_ls_goodness_of_fit_ref 0.924
_refine_ls_hydrogen_treatment constr
_refine_ls_matrix_type full
_refine_ls_number_parameters 280
_refine_ls_number_reflns 4004
_refine_ls_number_restraints 0
_refine_ls_restrained_S_all 0.924
_refine_ls_R_factor_all 0.1478
_refine_ls_R_factor_gt 0.0591
_refine_ls_shift/su_max 0
_refine_ls_shift/su_mean 0
_refine_ls_structure_factor_coef Fsqd
_refine_ls_weighting_details 'w=1/[\s^2^(Fo^2^)+(0.0336P)^2^] where P=(Fo^2^+2Fc^2^)/3'
_refine_ls_weighting_scheme calc
_refine_ls_wR_factor_ref 0.1153
_reflns_number_gt 2161
_reflns_number_total 4004
_reflns_threshold_expression 'I > 2\s(I)'
_cod_data_source_file rz5224sup1.cif
_cod_data_source_block I
_cod_database_code 2311542

loop_
_symmetry_equiv_pos_as_xyz
'x, y, z'
'-x, -y, -z'

loop_
_atom_site_type_symbol
_atom_site_label
_atom_site_fract_x
_atom_site_fract_y
_atom_site_fract_z
_atom_site_U_iso_or_equiv
_atom_site_adp_type
_atom_site_calc_flag
_atom_site_occupancy
O O2 0.33571(19) 0.80339(16) 0.66654(14) 0.0162(4) Uani d 1
C C7 0.2240(3) 0.5768(2) 0.7698(2) 0.0154(6) Uani d 1
H H7A 0.186984 0.481569 0.777707 0.018 Uiso calc 1
H H7B 0.15142 0.602455 0.707238 0.018 Uiso calc 1
O O1 0.45343(19) 0.81457(16) 0.86313(14) 0.0155(4) Uani d 1
N N1 0.3811(2) 0.58730(19) 0.73635(17) 0.0142(5) Uani d 1
N N2 0.3294(3) 0.3306(2) 0.87553(18) 0.0228(6) Uani d 1
C C1 0.3311(3) 0.7832(2) 0.9193(2) 0.0141(6) Uani d 1
C C15 0.6210(3) 0.7798(2) 0.7133(2) 0.0145(6) Uani d 1
C C6 0.2247(3) 0.6666(2) 0.8822(2) 0.0143(6) Uani d 1
C C8 0.2760(3) 0.7354(2) 0.5582(2) 0.0149(6) Uani d 1
C C22 0.4325(3) 0.3686(2) 0.8075(2) 0.0164(6) Uani d 1
C C20 0.6479(3) 0.8046(2) 0.6034(2) 0.0168(6) Uani d 1
H H20 0.562356 0.799166 0.543102 0.02 Uiso calc 1
C C14 0.3653(3) 0.5215(2) 0.6124(2) 0.0159(6) Uani d 1
H H14A 0.469245 0.515167 0.593371 0.019 Uiso calc 1
H H14B 0.307445 0.428216 0.603349 0.019 Uiso calc 1
C C13 0.2833(3) 0.5988(2) 0.5288(2) 0.0154(6) Uani d 1
C C2 0.3191(3) 0.8716(3) 1.0178(2) 0.0184(6) Uani d 1
H H2 0.391788 0.952737 1.042134 0.022 Uiso calc 1
C C19 0.7968(3) 0.8371(3) 0.5794(2) 0.0218(7) Uani d 1
H H19 0.811445 0.851654 0.503233 0.026 Uiso calc 1
C C3 0.2016(3) 0.8410(3) 1.0797(2) 0.0209(7) Uani d 1
H H3 0.192493 0.901899 1.145982 0.025 Uiso calc 1
C C26 0.4860(3) 0.2759(2) 0.7329(2) 0.0183(6) Uani d 1
H H26 0.56079 0.305733 0.687579 0.022 Uiso calc 1
C C5 0.1087(3) 0.6353(3) 0.9472(2) 0.0195(6) Uani d 1
H H5 0.036794 0.553633 0.923746 0.023 Uiso calc 1
C C9 0.2030(3) 0.8050(3) 0.4773(2) 0.0190(7) Uani d 1
H H9 0.198548 0.898346 0.497886 0.023 Uiso calc 1
C C16 0.7521(3) 0.7913(2) 0.7980(2) 0.0197(7) Uani d 1
H H16 0.738836 0.77471 0.873908 0.024 Uiso calc 1
C C12 0.2147(3) 0.5337(3) 0.4180(2) 0.0183(6) Uani d 1
H H12 0.216587 0.439785 0.397566 0.022 Uiso calc 1
C C4 0.0970(3) 0.7221(3) 1.0458(2) 0.0226(7) Uani d 1
H H4 0.017669 0.699995 1.089651 0.027 Uiso calc 1
C C25 0.4296(3) 0.1387(3) 0.7247(2) 0.0222(7) Uani d 1
H H25 0.464256 0.073442 0.673508 0.027 Uiso calc 1
C C17 0.9002(3) 0.8257(3) 0.7761(2) 0.0217(7) Uani d 1
H H17 0.986288 0.834068 0.836496 0.026 Uiso calc 1
C C10 0.1376(3) 0.7395(3) 0.3682(2) 0.0223(7) Uani d 1
H H10 0.087663 0.787534 0.313513 0.027 Uiso calc 1
C C21 0.4862(3) 0.5193(2) 0.8156(2) 0.0168(6) Uani d 1
H H21A 0.591196 0.534146 0.795601 0.02 Uiso calc 1
H H21B 0.492924 0.562668 0.896988 0.02 Uiso calc 1
C C24 0.3225(3) 0.0994(3) 0.7923(2) 0.0204(7) Uani d 1
H H24 0.2805 0.006461 0.788101 0.024 Uiso calc 1
C C11 0.1438(3) 0.6029(3) 0.3371(2) 0.0224(7) Uani d 1
H H11 0.099895 0.557761 0.260997 0.027 Uiso calc 1
C C18 0.9221(3) 0.8480(2) 0.6656(2) 0.0226(7) Uani d 1
H H18 1.023545 0.870859 0.649451 0.027 Uiso calc 1
C C23 0.2776(3) 0.1973(3) 0.8658(2) 0.0239(7) Uani d 1
H H23 0.204908 0.168795 0.913098 0.029 Uiso calc 1
B B1 0.4511(3) 0.7520(3) 0.7450(3) 0.0153(7) Uani d 1

loop_
_atom_site_aniso_label
_atom_site_aniso_U_11
_atom_site_aniso_U_22
_atom_site_aniso_U_33
_atom_site_aniso_U_12
_atom_site_aniso_U_13
_atom_site_aniso_U_23
O2 0.0199(11) 0.0149(10) 0.0135(10) 0.0035(8) 0.0013(8) 0.0025(8)
C7 0.0131(15) 0.0146(15) 0.0167(15) -0.0010(12) 0.0014(12) 0.0005(12)
O1 0.0169(10) 0.0147(10) 0.0132(10) -0.0016(8) 0.0041(8) -0.0008(8)
N1 0.0138(12) 0.0135(12) 0.0141(12) 0.0002(9) 0.0017(10) 0.0012(9)
N2 0.0325(15) 0.0179(14) 0.0204(14) 0.0036(11) 0.0096(12) 0.0061(11)
C1 0.0124(15) 0.0148(15) 0.0151(15) 0.0013(12) 0.0020(12) 0.0038(12)
C15 0.0188(15) 0.0087(14) 0.0155(15) 0.0021(11) 0.0023(12) 0.0002(11)
C6 0.0158(15) 0.0140(15) 0.0131(14) 0.0009(12) 0.0021(12) 0.0043(12)
C8 0.0127(14) 0.0195(15) 0.0113(14) -0.0002(12) 0.0030(12) 0.0000(12)
C22 0.0192(16) 0.0147(15) 0.0143(15) 0.0030(12) -0.0025(13) 0.0046(12)
C20 0.0165(16) 0.0133(15) 0.0195(16) -0.0007(12) 0.0029(13) 0.0018(12)
C14 0.0213(16) 0.0119(14) 0.0131(14) 0.0016(12) 0.0041(12) -0.0036(11)
C13 0.0164(15) 0.0186(15) 0.0120(14) 0.0025(12) 0.0037(12) 0.0043(12)
C2 0.0231(17) 0.0171(15) 0.0140(15) 0.0029(13) 0.0009(13) 0.0013(12)
C19 0.0253(17) 0.0179(15) 0.0210(16) -0.0003(13) 0.0055(14) 0.0015(13)
C3 0.0284(17) 0.0200(16) 0.0146(15) 0.0036(13) 0.0080(13) -0.0008(12)
C26 0.0182(16) 0.0173(16) 0.0209(16) 0.0019(12) 0.0071(13) 0.0052(12)
C5 0.0200(16) 0.0170(15) 0.0196(16) -0.0012(12) 0.0022(13) 0.0018(12)
C9 0.0208(16) 0.0172(15) 0.0208(16) 0.0049(12) 0.0065(13) 0.0043(13)
C16 0.0224(17) 0.0198(16) 0.0170(16) 0.0034(13) 0.0049(13) 0.0021(12)
C12 0.0174(15) 0.0202(15) 0.0174(16) 0.0014(12) 0.0049(13) 0.0029(12)
C4 0.0281(18) 0.0237(17) 0.0183(16) 0.0047(14) 0.0095(14) 0.0051(13)
C25 0.0270(17) 0.0165(16) 0.0229(16) 0.0074(13) 0.0031(14) -0.0005(12)
C17 0.0152(16) 0.0222(16) 0.0258(17) 0.0028(13) 0.0003(13) -0.0001(13)
C10 0.0196(16) 0.0322(17) 0.0162(16) 0.0085(13) 0.0012(13) 0.0056(13)
C21 0.0193(15) 0.0170(15) 0.0137(15) 0.0050(12) -0.0010(12) 0.0028(12)
C24 0.0257(17) 0.0131(15) 0.0217(16) 0.0003(12) 0.0027(13) 0.0049(12)
C11 0.0181(16) 0.0306(17) 0.0155(15) -0.0012(13) 0.0013(13) 0.0001(13)
C18 0.0218(17) 0.0160(16) 0.0307(18) 0.0002(13) 0.0111(15) 0.0019(13)
C23 0.0266(18) 0.0220(17) 0.0259(17) 0.0037(13) 0.0094(14) 0.0089(13)
B1 0.0192(18) 0.0107(16) 0.0141(17) 0.0007(13) 0.0022(14) -0.0022(13)

loop_
_atom_type_symbol
_atom_type_description
_atom_type_scat_dispersion_real
_atom_type_scat_dispersion_imag
_atom_type_scat_source
C C 0.0033 0.0016 'International Tables Vol C Tables 4.2.6.8 and 6.1.1.4'
H H 0 0 'International Tables Vol C Tables 4.2.6.8 and 6.1.1.4'
N N 0.0061 0.0033 'International Tables Vol C Tables 4.2.6.8 and 6.1.1.4'
O O 0.0106 0.006 'International Tables Vol C Tables 4.2.6.8 and 6.1.1.4'
B B 0.0013 0.0007 'International Tables Vol C Tables 4.2.6.8 and 6.1.1.4'

loop_
_geom_angle_atom_site_label_1
_geom_angle_atom_site_label_2
_geom_angle_atom_site_label_3
_geom_angle
C8 O2 B1 121.39(18)
N1 C7 C6 111.9(2)
N1 C7 H7A 109.2
C6 C7 H7A 109.2
N1 C7 H7B 109.2
C6 C7 H7B 109.2
H7A C7 H7B 107.9
C1 O1 B1 120.8(2)
C7 N1 C14 108.67(19)
C7 N1 C21 110.68(18)
C14 N1 C21 110.23(16)
C7 N1 B1 107.64(16)
C14 N1 B1 108.46(18)
C21 N1 B1 111.07(19)
C23 N2 C22 116.7(2)
O1 C1 C6 121.5(2)
O1 C1 C2 118.0(2)
C6 C1 C2 120.5(2)
C20 C15 C16 115.9(2)
C20 C15 B1 122.7(2)
C16 C15 B1 121.2(2)
C1 C6 C5 119.0(2)
C1 C6 C7 121.8(2)
C5 C6 C7 119.1(2)
O2 C8 C13 121.4(2)
O2 C8 C9 118.4(2)
C13 C8 C9 120.3(2)
N2 C22 C26 122.3(2)
N2 C22 C21 116.5(2)
C26 C22 C21 121.2(2)
C19 C20 C15 121.9(3)
C19 C20 H20 119
C15 C20 H20 119
C13 C14 N1 112.13(17)
C13 C14 H14A 109.2
N1 C14 H14A 109.2
C13 C14 H14B 109.2
N1 C14 H14B 109.2
H14A C14 H14B 107.9
C8 C13 C12 118.6(2)
C8 C13 C14 121.8(2)
C12 C13 C14 119.6(2)
C3 C2 C1 119.9(3)
C3 C2 H2 120.1
C1 C2 H2 120.1
C18 C19 C20 120.1(3)
C18 C19 H19 120
C20 C19 H19 120
C2 C3 C4 120.3(2)
C2 C3 H3 119.8
C4 C3 H3 119.8
C22 C26 C25 119.4(2)
C22 C26 H26 120.3
C25 C26 H26 120.3
C4 C5 C6 120.8(3)
C4 C5 H5 119.6
C6 C5 H5 119.6
C10 C9 C8 120.3(2)
C10 C9 H9 119.9
C8 C9 H9 119.9
C17 C16 C15 122.9(2)
C17 C16 H16 118.6
C15 C16 H16 118.6
C11 C12 C13 121.2(2)
C11 C12 H12 119.4
C13 C12 H12 119.4
C3 C4 C5 119.5(3)
C3 C4 H4 120.3
C5 C4 H4 120.3
C24 C25 C26 118.6(2)
C24 C25 H25 120.7
C26 C25 H25 120.7
C16 C17 C18 119.5(3)
C16 C17 H17 120.3
C18 C17 H17 120.3
C9 C10 C11 120.4(2)
C9 C10 H10 119.8
C11 C10 H10 119.8
C22 C21 N1 113.5(2)
C22 C21 H21A 108.9
N1 C21 H21A 108.9
C22 C21 H21B 108.9
N1 C21 H21B 108.9
H21A C21 H21B 107.7
C23 C24 C25 118.5(3)
C23 C24 H24 120.8
C25 C24 H24 120.8
C12 C11 C10 119.2(3)
C12 C11 H11 120.4
C10 C11 H11 120.4
C19 C18 C17 119.7(3)
C19 C18 H18 120.1
C17 C18 H18 120.1
N2 C23 C24 124.5(3)
N2 C23 H23 117.8
C24 C23 H23 117.8
O1 B1 O2 108.95(17)
O1 B1 C15 109.5(2)
O2 B1 C15 113.0(2)
O1 B1 N1 107.1(2)
O2 B1 N1 104.5(2)
C15 B1 N1 113.46(17)

loop_
_geom_bond_atom_site_label_1
_geom_bond_atom_site_label_2
_geom_bond_distance
O2 C8 1.360(3)
O2 B1 1.471(3)
C7 N1 1.497(3)
C7 C6 1.504(3)
C7 H7A 0.99
C7 H7B 0.99
O1 C1 1.372(3)
O1 B1 1.446(3)
N1 C14 1.501(3)
N1 C21 1.517(3)
N1 B1 1.674(4)
N2 C23 1.343(3)
N2 C22 1.348(3)
C1 C6 1.378(3)
C1 C2 1.396(3)
C15 C20 1.396(3)
C15 C16 1.396(3)
C15 B1 1.602(4)
C6 C5 1.395(3)
C8 C13 1.391(3)
C8 C9 1.391(3)
C22 C26 1.383(3)
C22 C21 1.513(3)
C20 C19 1.394(4)
C20 H20 0.95
C14 C13 1.501(3)
C14 H14A 0.99
C14 H14B 0.99
C13 C12 1.391(3)
C2 C3 1.380(3)
C2 H2 0.95
C19 C18 1.372(4)
C19 H19 0.95
C3 C4 1.382(4)
C3 H3 0.95
C26 C25 1.389(4)
C26 H26 0.95
C5 C4 1.387(3)
C5 H5 0.95
C9 C10 1.370(4)
C9 H9 0.95
C16 C17 1.381(4)
C16 H16 0.95
C12 C11 1.381(3)
C12 H12 0.95
C4 H4 0.95
C25 C24 1.374(3)
C25 H25 0.95
C17 C18 1.383(3)
C17 H17 0.95
C10 C11 1.391(4)
C10 H10 0.95
C21 H21A 0.99
C21 H21B 0.99
C24 C23 1.371(3)
C24 H24 0.95
C11 H11 0.95
C18 H18 0.95
C23 H23 0.95

loop_
_geom_hbond_atom_site_label_D
_geom_hbond_atom_site_label_H
_geom_hbond_atom_site_label_A
_geom_hbond_site_symmetry_A
_geom_hbond_distance_DH
_geom_hbond_distance_HA
_geom_hbond_distance_DA
_geom_hbond_angle_DHA
C2 H2 O1 2_677 0.95 2.57 3.503(3) 167.5
C24 H24 O2 1_545 0.95 2.50 3.185(3) 129.4
